data_2222145
loop_
_publ_author_name
'Peng, San-Jun'
'Zhang, Fen'

_publ_section_title
;
 <i>N</i>'-(2-Hydroxy-3,5-diiodobenzylidene)-2-methoxybenzohydrazide
;
_journal_coeditor_code SJ2624
_journal_issue 6
_journal_name_full 'Acta Crystallographica Section E'
_journal_page_first o1410
_journal_paper_doi 10.1107/S160053680901914X
_journal_volume 65
_journal_year 2009
_chemical_formula_iupac 'C15 H12 I2 N2 O3'
_chemical_formula_moiety 'C15 H12 I2 N2 O3'
_chemical_formula_sum 'C15 H12 I2 N2 O3'
_chemical_formula_weight 522.07
_chemical_name_systematic
;
<i>N</i>'-(2-Hydroxy-3,5-diiodobenzylidene)-2-methoxybenzohydrazide
;
_space_group_IT_number 33
_symmetry_cell_setting orthorhombic
_symmetry_space_group_name_Hall 'P 2c -2n'
_symmetry_space_group_name_H-M 'P n a 21'
_atom_sites_solution_hydrogens geom
_atom_sites_solution_primary direct
_atom_sites_solution_secondary difmap
_audit_creation_method SHELXL-97
_cell_angle_alpha 90.00
_cell_angle_beta 90.00
_cell_angle_gamma 90.00
_cell_formula_units_Z 8
_cell_length_a 16.073(2)
_cell_length_b 15.628(2)
_cell_length_c 13.2840(10)
_cell_measurement_reflns_used 4242
_cell_measurement_temperature 298(2)
_cell_measurement_theta_max 24.5
_cell_measurement_theta_min 2.3
_cell_volume 3336.8(6)
_computing_cell_refinement 'SAINT (Bruker, 2007)'
_computing_data_collection 'SMART (Bruker, 2007)'
_computing_data_reduction 'SAINT (Bruker, 2007)'
_computing_molecular_graphics 'SHELXTL (Sheldrick, 2008)'
_computing_publication_material 'SHELXTL (Sheldrick, 2008)'
_computing_structure_refinement 'SHELXTL (Sheldrick, 2008)'
_computing_structure_solution 'SHELXTL (Sheldrick, 2008)'
_diffrn_ambient_temperature 298(2)
_diffrn_measured_fraction_theta_full 0.999
_diffrn_measured_fraction_theta_max 0.999
_diffrn_measurement_device_type 'Bruker SMART 1000 CCD area-detector'
_diffrn_measurement_method \w
_diffrn_radiation_monochromator graphite
_diffrn_radiation_source 'fine-focus sealed tube'
_diffrn_radiation_type MoK\a
_diffrn_radiation_wavelength 0.71073
_diffrn_reflns_av_R_equivalents 0.0529
_diffrn_reflns_av_sigmaI/netI 0.0553
_diffrn_reflns_limit_h_max 20
_diffrn_reflns_limit_h_min -20
_diffrn_reflns_limit_k_max 19
_diffrn_reflns_limit_k_min -19
_diffrn_reflns_limit_l_max 16
_diffrn_reflns_limit_l_min -16
_diffrn_reflns_number 26178
_diffrn_reflns_theta_full 27.00
_diffrn_reflns_theta_max 27.00
_diffrn_reflns_theta_min 1.82
_diffrn_standards_number 0
_exptl_absorpt_coefficient_mu 3.782
_exptl_absorpt_correction_T_max 0.469
_exptl_absorpt_correction_T_min 0.432
_exptl_absorpt_correction_type multi-scan
_exptl_absorpt_process_details '(SADABS; Bruker, 2001)'
_exptl_crystal_colour colorless
_exptl_crystal_density_diffrn 2.078
_exptl_crystal_density_method 'not measured'
_exptl_crystal_description block
_exptl_crystal_F_000 1968
_exptl_crystal_size_max 0.23
_exptl_crystal_size_mid 0.20
_exptl_crystal_size_min 0.20
_refine_diff_density_max 0.779
_refine_diff_density_min -0.559
_refine_ls_abs_structure_details 'Flack (1983), 3436 Friedel pairs'
_refine_ls_abs_structure_Flack 0.59(3)
_refine_ls_extinction_method none
_refine_ls_goodness_of_fit_ref 1.003
_refine_ls_hydrogen_treatment mixed
_refine_ls_matrix_type full
_refine_ls_number_parameters 407
_refine_ls_number_reflns 7237
_refine_ls_number_restraints 3
_refine_ls_restrained_S_all 1.003
_refine_ls_R_factor_all 0.0780
_refine_ls_R_factor_gt 0.0460
_refine_ls_shift/su_max_lt 0.001
_refine_ls_shift/su_mean 0.000
_refine_ls_structure_factor_coef Fsqd
_refine_ls_weighting_details 'calc w=1/[\s^2^(Fo^2^)+(0.0412P)^2^] where P=(Fo^2^+2Fc^2^)/3'
_refine_ls_weighting_scheme calc
_refine_ls_wR_factor_gt 0.0890
_refine_ls_wR_factor_ref 0.1008
_reflns_number_gt 4902
_reflns_number_total 7237
_reflns_threshold_expression I>2\s(I)
_cod_data_source_file sj2624.cif
_cod_data_source_block I
_cod_database_code 2222145
_cod_database_fobs_code 2222145

loop_
_symmetry_equiv_pos_as_xyz
'x, y, z'
'-x, -y, z+1/2'
'-x+1/2, y+1/2, z+1/2'
'x+1/2, -y+1/2, z'

loop_
_atom_site_type_symbol
_atom_site_label
_atom_site_fract_x
_atom_site_fract_y
_atom_site_fract_z
_atom_site_U_iso_or_equiv
_atom_site_adp_type
_atom_site_calc_flag
_atom_site_refinement_flags
_atom_site_occupancy
_atom_site_disorder_assembly
_atom_site_disorder_group
I I3 0.40540(3) 0.37109(4) 0.59648(6) 0.0789(2) Uani d . 1 . .
I I4 0.75672(4) 0.29448(4) 0.71249(6) 0.0744(2) Uani d . 1 . .
O O4 0.4652(3) 0.5530(4) 0.6664(5) 0.0592(16) Uani d . 1 . .
H H4 0.4752 0.5974 0.6971 0.071 Uiso d R 1 . .
O O5 0.4563(4) 0.7984(3) 0.7103(6) 0.0738(18) Uani d . 1 . .
O O6 0.7003(4) 0.8732(4) 0.7109(6) 0.0745(19) Uani d . 1 . .
N N3 0.5663(4) 0.6711(4) 0.7246(6) 0.0492(17) Uani d . 1 . .
N N4 0.5871(4) 0.7542(4) 0.7391(6) 0.0552(19) Uani d D 1 . .
C C16 0.6078(4) 0.5270(5) 0.7135(7) 0.0428(18) Uani d . 1 . .
C C17 0.5299(5) 0.4972(5) 0.6787(6) 0.0430(19) Uani d . 1 . .
C C18 0.5183(5) 0.4121(5) 0.6577(7) 0.052(2) Uani d . 1 . .
C C19 0.5820(5) 0.3546(5) 0.6660(6) 0.048(2) Uani d . 1 . .
H H19 0.5740 0.2974 0.6493 0.057 Uiso calc R 1 . .
C C20 0.6582(5) 0.3831(5) 0.6994(6) 0.047(2) Uani d . 1 . .
C C21 0.6718(5) 0.4676(5) 0.7198(7) 0.053(2) Uani d . 1 . .
H H21 0.7248 0.4856 0.7381 0.064 Uiso calc R 1 . .
C C22 0.6248(5) 0.6155(5) 0.7341(6) 0.047(2) Uani d . 1 . .
H H22 0.6777 0.6325 0.7541 0.057 Uiso calc R 1 . .
C C23 0.5297(5) 0.8171(5) 0.7244(6) 0.0452(19) Uani d . 1 . .
C C24 0.5589(5) 0.9062(5) 0.7306(6) 0.0455(19) Uani d . 1 . .
C C25 0.6422(5) 0.9340(5) 0.7234(7) 0.053(2) Uani d . 1 . .
C C26 0.6607(7) 1.0209(6) 0.7251(8) 0.074(3) Uani d . 1 . .
H H26 0.7154 1.0391 0.7171 0.089 Uiso calc R 1 . .
C C27 0.6000(9) 1.0786(6) 0.7381(7) 0.085(4) Uani d . 1 . .
H H27 0.6137 1.1362 0.7431 0.102 Uiso calc R 1 . .
C C28 0.5176(8) 1.0543(7) 0.7445(7) 0.083(3) Uani d . 1 . .
H H28 0.4758 1.0950 0.7518 0.100 Uiso calc R 1 . .
C C29 0.4986(6) 0.9687(6) 0.7397(6) 0.061(2) Uani d . 1 . .
H H29 0.4430 0.9522 0.7428 0.073 Uiso calc R 1 . .
C C30 0.7849(5) 0.8953(7) 0.6937(8) 0.080(3) Uani d . 1 . .
H H30A 0.8055 0.9276 0.7499 0.119 Uiso calc R 1 . .
H H30B 0.7890 0.9292 0.6336 0.119 Uiso calc R 1 . .
H H30C 0.8173 0.8441 0.6860 0.119 Uiso calc R 1 . .
I I1 0.81885(3) 0.63308(4) 0.55553(6) 0.0747(2) Uani d . 1 . .
I I2 0.46921(4) 0.71070(4) 0.43332(6) 0.0793(2) Uani d . 1 . .
O O1 0.7606(3) 0.4525(4) 0.4793(5) 0.0549(16) Uani d . 1 . .
H H1 0.7425 0.4041 0.4890 0.082 Uiso calc R 1 . .
O O2 0.7669(3) 0.2033(4) 0.4301(7) 0.076(2) Uani d . 1 . .
O O3 0.5224(3) 0.1360(3) 0.4748(5) 0.0639(16) Uani d . 1 . .
N N1 0.6578(4) 0.3339(4) 0.4300(5) 0.0465(16) Uani d . 1 . .
N N2 0.6348(4) 0.2499(4) 0.4275(6) 0.0540(17) Uani d D 1 . .
C C1 0.6177(4) 0.4794(5) 0.4342(6) 0.0407(18) Uani d . 1 . .
C C2 0.6962(5) 0.5073(5) 0.4661(6) 0.046(2) Uani d . 1 . .
C C3 0.7075(4) 0.5914(5) 0.4888(6) 0.048(2) Uani d . 1 . .
C C4 0.6443(5) 0.6517(5) 0.4757(6) 0.052(2) Uani d . 1 . .
H H4A 0.6537 0.7094 0.4883 0.063 Uiso calc R 1 . .
C C5 0.5680(5) 0.6235(5) 0.4438(7) 0.053(2) Uani d . 1 . .
C C6 0.5548(5) 0.5392(5) 0.4207(6) 0.0451(19) Uani d . 1 . .
H H6 0.5035 0.5219 0.3958 0.054 Uiso calc R 1 . .
C C7 0.6016(5) 0.3892(5) 0.4185(7) 0.048(2) Uani d . 1 . .
H H7 0.5486 0.3717 0.3996 0.057 Uiso calc R 1 . .
C C8 0.6933(5) 0.1877(5) 0.4350(7) 0.0462(19) Uani d . 1 . .
C C9 0.6631(5) 0.0984(5) 0.4467(6) 0.044(2) Uani d . 1 . .
C C10 0.5797(5) 0.0735(5) 0.4667(6) 0.047(2) Uani d . 1 . .
C C11 0.5616(6) -0.0131(6) 0.4790(7) 0.063(2) Uani d . 1 . .
H H11 0.5075 -0.0300 0.4938 0.075 Uiso calc R 1 . .
C C12 0.6220(8) -0.0729(6) 0.4696(8) 0.077(3) Uani d . 1 . .
H H12 0.6084 -0.1304 0.4766 0.093 Uiso calc R 1 . .
C C13 0.7045(7) -0.0501(6) 0.4495(7) 0.074(3) Uani d . 1 . .
H H13 0.7460 -0.0913 0.4437 0.089 Uiso calc R 1 . .
C C14 0.7219(6) 0.0346(5) 0.4387(6) 0.052(2) Uani d . 1 . .
H H14 0.7766 0.0503 0.4252 0.062 Uiso calc R 1 . .
C C15 0.4365(5) 0.1115(6) 0.4888(7) 0.066(3) Uani d . 1 . .
H H15A 0.4293 0.0880 0.5550 0.099 Uiso calc R 1 . .
H H15B 0.4215 0.0694 0.4394 0.099 Uiso calc R 1 . .
H H15C 0.4015 0.1609 0.4813 0.099 Uiso calc R 1 . .
H H2 0.5807(15) 0.237(5) 0.435(7) 0.080 Uiso d D 1 . .
H H4B 0.639(2) 0.770(5) 0.754(7) 0.080 Uiso d D 1 . .

loop_
_atom_site_aniso_label
_atom_site_aniso_U_11
_atom_site_aniso_U_22
_atom_site_aniso_U_33
_atom_site_aniso_U_12
_atom_site_aniso_U_13
_atom_site_aniso_U_23
I3 0.0459(3) 0.0612(4) 0.1295(6) -0.0160(3) -0.0114(4) -0.0033(4)
I4 0.0618(4) 0.0584(4) 0.1029(5) 0.0198(3) -0.0071(4) -0.0048(4)
O4 0.034(3) 0.054(3) 0.089(5) -0.002(3) 0.003(3) -0.001(3)
O5 0.056(4) 0.053(4) 0.112(5) 0.002(3) 0.003(4) 0.002(4)
O6 0.048(4) 0.067(4) 0.108(6) -0.011(3) 0.003(4) 0.010(4)
N3 0.041(4) 0.044(4) 0.063(5) -0.004(3) 0.002(4) -0.006(4)
N4 0.045(4) 0.038(4) 0.083(6) -0.001(3) -0.012(4) -0.012(4)
C16 0.029(4) 0.043(4) 0.056(5) 0.008(3) -0.007(4) 0.006(4)
C17 0.045(5) 0.042(4) 0.042(5) -0.003(4) 0.009(4) -0.003(4)
C18 0.038(4) 0.056(5) 0.060(6) -0.006(4) 0.001(4) 0.016(5)
C19 0.057(5) 0.040(4) 0.047(5) -0.009(4) 0.009(4) 0.008(4)
C20 0.046(4) 0.045(5) 0.051(5) 0.009(4) 0.003(4) -0.002(4)
C21 0.039(4) 0.056(5) 0.064(6) -0.009(4) 0.013(4) -0.005(5)
C22 0.046(5) 0.043(5) 0.053(6) -0.009(4) -0.005(4) -0.009(4)
C23 0.042(5) 0.053(5) 0.041(5) -0.006(4) 0.004(4) -0.003(4)
C24 0.047(4) 0.050(5) 0.039(5) -0.001(4) 0.007(4) 0.006(4)
C25 0.056(5) 0.054(5) 0.048(5) -0.002(4) -0.005(4) 0.006(4)
C26 0.093(7) 0.053(6) 0.076(7) -0.026(6) -0.015(6) 0.008(6)
C27 0.152(12) 0.038(5) 0.065(7) -0.015(7) 0.019(7) 0.002(5)
C28 0.111(9) 0.064(7) 0.075(8) 0.026(6) 0.023(7) 0.003(5)
C29 0.079(6) 0.056(6) 0.047(6) -0.003(5) 0.005(5) 0.003(4)
C30 0.055(6) 0.115(8) 0.069(7) -0.009(6) 0.000(5) 0.016(6)
I1 0.0441(3) 0.0585(4) 0.1215(6) -0.0146(3) -0.0043(3) -0.0101(4)
I2 0.0761(4) 0.0635(4) 0.0985(5) 0.0285(3) -0.0265(4) -0.0121(4)
O1 0.031(3) 0.045(3) 0.088(5) 0.004(2) -0.002(3) 0.000(3)
O2 0.033(3) 0.058(4) 0.137(6) 0.003(3) 0.002(4) -0.004(4)
O3 0.045(3) 0.051(3) 0.096(5) -0.003(3) 0.005(3) 0.000(3)
N1 0.039(4) 0.042(4) 0.058(4) 0.001(3) -0.001(3) -0.007(4)
N2 0.041(4) 0.039(4) 0.082(5) -0.007(3) -0.004(4) -0.003(4)
C1 0.039(4) 0.037(4) 0.047(5) -0.002(3) 0.003(4) -0.007(4)
C2 0.035(4) 0.050(5) 0.052(5) 0.002(4) 0.007(4) 0.005(4)
C3 0.038(4) 0.051(5) 0.053(5) -0.006(4) 0.001(4) -0.005(4)
C4 0.059(6) 0.033(4) 0.065(6) 0.001(4) -0.004(5) -0.009(4)
C5 0.055(5) 0.048(5) 0.057(6) 0.003(4) -0.004(4) 0.008(5)
C6 0.040(4) 0.061(5) 0.035(5) 0.008(4) -0.013(4) -0.004(4)
C7 0.035(4) 0.056(5) 0.053(5) -0.012(4) -0.005(4) 0.007(4)
C8 0.043(5) 0.037(4) 0.058(5) 0.002(4) 0.007(4) -0.008(4)
C9 0.052(5) 0.045(4) 0.034(5) 0.008(4) 0.005(4) 0.000(4)
C10 0.062(5) 0.043(5) 0.035(5) -0.013(4) -0.007(4) 0.003(4)
C11 0.070(6) 0.053(6) 0.064(6) -0.014(5) -0.014(5) 0.001(5)
C12 0.127(10) 0.038(5) 0.068(7) -0.007(6) -0.009(6) -0.002(5)
C13 0.112(9) 0.043(5) 0.068(7) 0.002(6) -0.018(6) 0.001(5)
C14 0.061(5) 0.043(5) 0.051(5) 0.004(4) -0.001(5) -0.008(4)
C15 0.054(5) 0.080(6) 0.065(6) -0.029(5) -0.002(5) -0.002(5)

loop_
_atom_type_symbol
_atom_type_description
_atom_type_scat_dispersion_real
_atom_type_scat_dispersion_imag
_atom_type_scat_source
C C 0.0033 0.0016 'International Tables Vol C Tables 4.2.6.8 and 6.1.1.4'
H H 0.0000 0.0000 'International Tables Vol C Tables 4.2.6.8 and 6.1.1.4'
I I -0.4742 1.8119 'International Tables Vol C Tables 4.2.6.8 and 6.1.1.4'
N N 0.0061 0.0033 'International Tables Vol C Tables 4.2.6.8 and 6.1.1.4'
O O 0.0106 0.0060 'International Tables Vol C Tables 4.2.6.8 and 6.1.1.4'

loop_
_geom_angle_atom_site_label_1
_geom_angle_atom_site_label_2
_geom_angle_atom_site_label_3
_geom_angle_site_symmetry_1
_geom_angle_site_symmetry_3
_geom_angle
_geom_angle_publ_flag
C17 O4 H4 . . 109.4 ?
C25 O6 C30 . . 120.9(7) ?
C22 N3 N4 . . 116.9(7) ?
N3 N4 C23 . . 120.3(7) ?
N3 N4 H4B . . 121(6) ?
C23 N4 H4B . . 118(6) ?
C21 C16 C17 . . 117.1(7) ?
C21 C16 C22 . . 119.4(7) ?
C17 C16 C22 . . 123.3(7) ?
O4 C17 C18 . . 119.5(7) ?
O4 C17 C16 . . 120.1(7) ?
C18 C17 C16 . . 120.4(7) ?
C19 C18 C17 . . 121.3(8) ?
C19 C18 I3 . . 118.7(7) ?
C17 C18 I3 . . 119.6(6) ?
C18 C19 C20 . . 118.7(8) ?
C18 C19 H19 . . 120.7 ?
C20 C19 H19 . . 120.7 ?
C21 C20 C19 . . 121.3(8) ?
C21 C20 I4 . . 119.9(6) ?
C19 C20 I4 . . 118.8(6) ?
C20 C21 C16 . . 121.0(8) ?
C20 C21 H21 . . 119.5 ?
C16 C21 H21 . . 119.5 ?
N3 C22 C16 . . 119.5(7) ?
N3 C22 H22 . . 120.3 ?
C16 C22 H22 . . 120.3 ?
O5 C23 N4 . . 120.1(7) ?
O5 C23 C24 . . 122.6(7) ?
N4 C23 C24 . . 117.3(7) ?
C29 C24 C25 . . 117.0(8) ?
C29 C24 C23 . . 116.7(7) ?
C25 C24 C23 . . 126.2(7) ?
O6 C25 C26 . . 123.0(8) ?
O6 C25 C24 . . 116.7(7) ?
C26 C25 C24 . . 120.2(9) ?
C27 C26 C25 . . 120.3(10) ?
C27 C26 H26 . . 119.9 ?
C25 C26 H26 . . 119.9 ?
C26 C27 C28 . . 121.5(9) ?
C26 C27 H27 . . 119.3 ?
C28 C27 H27 . . 119.3 ?
C29 C28 C27 . . 118.6(10) ?
C29 C28 H28 . . 120.7 ?
C27 C28 H28 . . 120.7 ?
C28 C29 C24 . . 122.4(9) ?
C28 C29 H29 . . 118.8 ?
C24 C29 H29 . . 118.8 ?
O6 C30 H30A . . 109.5 ?
O6 C30 H30B . . 109.5 ?
H30A C30 H30B . . 109.5 ?
O6 C30 H30C . . 109.5 ?
H30A C30 H30C . . 109.5 ?
H30B C30 H30C . . 109.5 ?
C2 O1 H1 . . 109.5 ?
C10 O3 C15 . . 118.1(6) ?
C7 N1 N2 . . 117.7(7) ?
C8 N2 N1 . . 120.1(6) ?
C8 N2 H2 . . 120(6) ?
N1 N2 H2 . . 118(6) ?
C6 C1 C2 . . 119.0(7) ?
C6 C1 C7 . . 120.5(7) ?
C2 C1 C7 . . 120.5(7) ?
O1 C2 C3 . . 118.7(7) ?
O1 C2 C1 . . 122.0(7) ?
C3 C2 C1 . . 119.2(7) ?
C2 C3 C4 . . 121.8(7) ?
C2 C3 I1 . . 120.4(6) ?
C4 C3 I1 . . 117.6(6) ?
C5 C4 C3 . . 118.2(8) ?
C5 C4 H4A . . 120.9 ?
C3 C4 H4A . . 120.9 ?
C6 C5 C4 . . 121.2(8) ?
C6 C5 I2 . . 119.5(6) ?
C4 C5 I2 . . 119.3(6) ?
C5 C6 C1 . . 120.4(7) ?
C5 C6 H6 . . 119.8 ?
C1 C6 H6 . . 119.8 ?
N1 C7 C1 . . 121.5(8) ?
N1 C7 H7 . . 119.2 ?
C1 C7 H7 . . 119.2 ?
O2 C8 N2 . . 121.9(7) ?
O2 C8 C9 . . 121.0(7) ?
N2 C8 C9 . . 117.1(7) ?
C14 C9 C10 . . 117.6(8) ?
C14 C9 C8 . . 116.6(7) ?
C10 C9 C8 . . 125.9(7) ?
O3 C10 C11 . . 123.5(8) ?
O3 C10 C9 . . 117.4(7) ?
C11 C10 C9 . . 119.0(8) ?
C12 C11 C10 . . 120.7(9) ?
C12 C11 H11 . . 119.7 ?
C10 C11 H11 . . 119.7 ?
C11 C12 C13 . . 121.5(9) ?
C11 C12 H12 . . 119.3 ?
C13 C12 H12 . . 119.3 ?
C14 C13 C12 . . 117.5(10) ?
C14 C13 H13 . . 121.2 ?
C12 C13 H13 . . 121.2 ?
C13 C14 C9 . . 123.7(9) ?
C13 C14 H14 . . 118.1 ?
C9 C14 H14 . . 118.1 ?
O3 C15 H15A . . 109.5 ?
O3 C15 H15B . . 109.5 ?
H15A C15 H15B . . 109.5 ?
O3 C15 H15C . . 109.5 ?
H15A C15 H15C . . 109.5 ?
H15B C15 H15C . . 109.5 ?

loop_
_geom_bond_atom_site_label_1
_geom_bond_atom_site_label_2
_geom_bond_site_symmetry_2
_geom_bond_distance
_geom_bond_publ_flag
I3 C18 . 2.090(8) ?
I4 C20 . 2.111(7) ?
O4 C17 . 1.367(9) ?
O4 H4 . 0.8200 ?
O5 C23 . 1.229(9) ?
O6 C25 . 1.342(10) ?
O6 C30 . 1.421(10) ?
N3 C22 . 1.287(10) ?
N3 N4 . 1.354(8) ?
N4 C23 . 1.362(10) ?
N4 H4B . 0.89(5) ?
C16 C21 . 1.389(10) ?
C16 C17 . 1.414(10) ?
C16 C22 . 1.437(10) ?
C17 C18 . 1.371(11) ?
C18 C19 . 1.366(11) ?
C19 C20 . 1.377(11) ?
C19 H19 . 0.9300 ?
C20 C21 . 1.365(10) ?
C21 H21 . 0.9300 ?
C22 H22 . 0.9300 ?
C23 C24 . 1.472(11) ?
C24 C29 . 1.382(12) ?
C24 C25 . 1.412(11) ?
C25 C26 . 1.390(12) ?
C26 C27 . 1.339(15) ?
C26 H26 . 0.9300 ?
C27 C28 . 1.381(15) ?
C27 H27 . 0.9300 ?
C28 C29 . 1.374(12) ?
C28 H28 . 0.9300 ?
C29 H29 . 0.9300 ?
C30 H30A . 0.9600 ?
C30 H30B . 0.9600 ?
C30 H30C . 0.9600 ?
I1 C3 . 2.101(7) ?
I2 C5 . 2.098(8) ?
O1 C2 . 1.355(8) ?
O1 H1 . 0.8200 ?
O2 C8 . 1.210(9) ?
O3 C10 . 1.348(10) ?
O3 C15 . 1.445(9) ?
N1 C7 . 1.259(10) ?
N1 N2 . 1.364(8) ?
N2 C8 . 1.356(9) ?
N2 H2 . 0.90(3) ?
C1 C6 . 1.389(10) ?
C1 C2 . 1.400(10) ?
C1 C7 . 1.448(10) ?
C2 C3 . 1.360(10) ?
C3 C4 . 1.396(11) ?
C4 C5 . 1.370(11) ?
C4 H4A . 0.9300 ?
C5 C6 . 1.369(10) ?
C6 H6 . 0.9300 ?
C7 H7 . 0.9300 ?
C8 C9 . 1.485(11) ?
C9 C14 . 1.379(10) ?
C9 C10 . 1.421(11) ?
C10 C11 . 1.393(11) ?
C11 C12 . 1.353(13) ?
C11 H11 . 0.9300 ?
C12 C13 . 1.399(14) ?
C12 H12 . 0.9300 ?
C13 C14 . 1.360(12) ?
C13 H13 . 0.9300 ?
C14 H14 . 0.9300 ?
C15 H15A . 0.9600 ?
C15 H15B . 0.9600 ?
C15 H15C . 0.9600 ?

loop_
_geom_hbond_atom_site_label_D
_geom_hbond_atom_site_label_H
_geom_hbond_atom_site_label_A
_geom_hbond_site_symmetry_A
_geom_hbond_distance_DH
_geom_hbond_distance_HA
_geom_hbond_distance_DA
_geom_hbond_angle_DHA
O4 H4 N3 . 0.82 1.90 2.577(8) 139.4
O1 H1 N1 . 0.82 1.92 2.568(8) 135.6
N2 H2 O3 . 0.90(3) 1.91(6) 2.613(8) 134(8)
N4 H4B O6 . 0.89(5) 1.98(7) 2.629(9) 128(7)
